data_1515031
loop_
_publ_author_name
'Xiong, Wei-Wei'
'Li, Jian-Rong'
'Hu, Bing'
'Tan, Bin'
'Li, Ren-Fu'
'Huang, Xiao-Ying'

_publ_section_title
;
 Largest discrete supertetrahedral clusters synthesized in ionic liquids
;
_journal_issue 4
_journal_name_full 'Chemical Science'
_journal_page_first 1200
_journal_paper_doi 10.1039/c2sc00824f
_journal_volume 3
_journal_year 2012
_chemical_formula_moiety 'Cu5 Ga30 S54, C88 H178 N23'
_chemical_formula_sum 'C88 H178 Cu5 Ga30 N23 S54'
_chemical_formula_weight 5699.07
_chemical_name_systematic
;
?
;
_space_group_IT_number 2
_symmetry_cell_setting triclinic
_symmetry_space_group_name_Hall '-P 1'
_symmetry_space_group_name_H-M 'P -1'
_atom_sites_solution_hydrogens none
_atom_sites_solution_primary direct
_atom_sites_solution_secondary difmap
_audit_creation_method SHELXL-97
_cell_angle_alpha 95.8178(2)
_cell_angle_beta 116.725(3)
_cell_angle_gamma 114.544(4)
_cell_formula_units_Z 2
_cell_length_a 22.414(9)
_cell_length_b 23.022(9)
_cell_length_c 23.782(9)
_cell_measurement_reflns_used 23896
_cell_measurement_temperature 123(2)
_cell_measurement_theta_max 27.4932
_cell_measurement_theta_min 2.0689
_cell_volume 9322(6)
_computing_cell_refinement 'CrystalClear (Rigaku Inc., 2008)'
_computing_data_collection 'CrystalClear (Rigaku Inc., 2008)'
_computing_data_reduction 'CrystalClear (Rigaku Inc., 2008)'
_computing_molecular_graphics 'DIAMOND. Version 3.0. Crystal Impact'
_computing_publication_material 'Windows Word 2003'
_computing_structure_refinement 'SHELXL-97 (Sheldrick, 1997)'
_computing_structure_solution 'SHELXS-97 (Sheldrick, 1990)'
_diffrn_ambient_temperature 123(2)
_diffrn_detector_area_resol_mean 28.5714
_diffrn_measured_fraction_theta_full 0.965
_diffrn_measured_fraction_theta_max 0.965
_diffrn_measurement_device_type 'Saturn724+ (2x2 bin mode)'
_diffrn_measurement_method CCD_Profile_fitting
_diffrn_radiation_monochromator graphite
_diffrn_radiation_source 'fine-focus sealed tube'
_diffrn_radiation_type MoK\a
_diffrn_radiation_wavelength 0.71073
_diffrn_reflns_av_R_equivalents 0.0317
_diffrn_reflns_av_sigmaI/netI 0.1206
_diffrn_reflns_limit_h_max 24
_diffrn_reflns_limit_h_min -26
_diffrn_reflns_limit_k_max 27
_diffrn_reflns_limit_k_min -27
_diffrn_reflns_limit_l_max 28
_diffrn_reflns_limit_l_min -28
_diffrn_reflns_number 60538
_diffrn_reflns_theta_full 25.00
_diffrn_reflns_theta_max 25.00
_diffrn_reflns_theta_min 2.04
_exptl_absorpt_coefficient_mu 5.454
_exptl_absorpt_correction_T_max 1.0000
_exptl_absorpt_correction_T_min 0.7685
_exptl_absorpt_correction_type multi-scan
_exptl_absorpt_process_details 'CrystalClear (Rigaku Inc., 2008)'
_exptl_crystal_colour Colorless
_exptl_crystal_density_diffrn 2.030
_exptl_crystal_density_method 'not measured'
_exptl_crystal_description Octahedra
_exptl_crystal_F_000 5612
_exptl_crystal_size_max 0.28
_exptl_crystal_size_mid 0.25
_exptl_crystal_size_min 0.21
_refine_diff_density_max 1.331
_refine_diff_density_min -1.245
_refine_diff_density_rms 0.156
_refine_ls_extinction_method none
_refine_ls_goodness_of_fit_ref 1.036
_refine_ls_hydrogen_treatment none
_refine_ls_matrix_type full
_refine_ls_number_parameters 1283
_refine_ls_number_reflns 31713
_refine_ls_number_restraints 783
_refine_ls_restrained_S_all 1.042
_refine_ls_R_factor_all 0.0930
_refine_ls_R_factor_gt 0.0753
_refine_ls_shift/su_max 0.008
_refine_ls_shift/su_mean 0.000
_refine_ls_structure_factor_coef Fsqd
_refine_ls_weighting_details 'calc w=1/[\s^2^(Fo^2^)+(0.0400P)^2^+100.0000P] where P=(Fo^2^+2Fc^2^)/3'
_refine_ls_weighting_scheme calc
_refine_ls_wR_factor_gt 0.1712
_refine_ls_wR_factor_ref 0.1816
_reflns_number_gt 23813
_reflns_number_total 31713
_reflns_threshold_expression >2sigma(I)
_cod_data_source_file c2sc00824f.txt
_cod_data_source_block compound-3-WX9-31E
_cod_depositor_comments
;
The following automatic conversions were performed:

'_exptl_absorpt_correction_type' value 'Multi-scan' changed to
'multi-scan' according to
/usr/data/users/saulius/automatic-downloads/retrospective/RSC/lib/dictionaries/cif_core.dic
dictionary named 'cif_core.dic' version 2.4.2 from 2011-04-26.

Automatic conversion script
Id: cif_fix_values 2281 2013-09-26 08:29:07Z andrius 
;
_cod_original_sg_symbol_H-M P-1
_cod_database_code 1515031

loop_
_symmetry_equiv_pos_as_xyz
'x, y, z'
'-x, -y, -z'

loop_
_atom_site_label
_atom_site_type_symbol
_atom_site_fract_x
_atom_site_fract_y
_atom_site_fract_z
_atom_site_U_iso_or_equiv
_atom_site_adp_type
_atom_site_occupancy
_atom_site_symmetry_multiplicity
_atom_site_calc_flag
_atom_site_refinement_flags
_atom_site_disorder_assembly
_atom_site_disorder_group
Ga1 Ga 0.46874(6) 0.11333(5) 0.23978(6) 0.0484(3) Uani 1 1 d . . .
Ga2 Ga 0.33671(5) 0.14812(5) 0.25308(5) 0.0389(2) Uani 1 1 d . . .
Ga3 Ga 0.51976(5) 0.28496(5) 0.27133(5) 0.0406(2) Uani 1 1 d . . .
Ga4 Ga 0.35397(6) 0.14487(5) 0.10268(5) 0.0413(2) Uani 1 1 d . . .
Ga5 Ga 0.19898(5) 0.19113(4) 0.25975(5) 0.0348(2) Uani 1 1 d . . .
Ga6 Ga 0.37839(5) 0.32514(4) 0.27838(5) 0.0336(2) Uani 0.67 1 d P A 1
Cu6 Cu 0.37839(5) 0.32514(4) 0.27838(5) 0.0336(2) Uani 0.33 1 d P A 2
Ga7 Ga 0.21625(5) 0.18712(5) 0.11247(4) 0.0333(2) Uani 0.67 1 d P A 1
Cu7 Cu 0.21625(5) 0.18712(5) 0.11247(4) 0.0333(2) Uani 0.33 1 d P A 2
Ga8 Ga 0.55711(5) 0.45849(5) 0.29602(4) 0.0366(2) Uani 1 1 d . . .
Ga9 Ga 0.39655(5) 0.32177(5) 0.13077(5) 0.0344(2) Uani 0.67 1 d P A 1
Cu9 Cu 0.39655(5) 0.32177(5) 0.13077(5) 0.0344(2) Uani 0.33 1 d P A 2
Ga10 Ga 0.23499(5) 0.18480(5) -0.03442(4) 0.0368(2) Uani 1 1 d . . .
Ga11 Ga 0.06086(6) 0.23144(5) 0.26794(5) 0.0431(2) Uani 1 1 d . . .
Ga12 Ga 0.23933(5) 0.36718(5) 0.28558(5) 0.0352(2) Uani 0.67 1 d P A 1
Cu12 Cu 0.23933(5) 0.36718(5) 0.28558(5) 0.0352(2) Uani 0.33 1 d P A 2
Ga13 Ga 0.07860(5) 0.23000(5) 0.11993(5) 0.0360(2) Uani 0.67 1 d P A 1
Cu13 Cu 0.07860(5) 0.23000(5) 0.11993(5) 0.0360(2) Uani 0.33 1 d P A 2
Ga14 Ga 0.41821(5) 0.50109(4) 0.30418(5) 0.0342(2) Uani 0.67 1 d P A 1
Cu14 Cu 0.41821(5) 0.50109(4) 0.30418(5) 0.0342(2) Uani 0.33 1 d P A 2
Ga15 Ga 0.09725(5) 0.22727(5) -0.02644(4) 0.0346(2) Uani 0.67 1 d P A 1
Cu15 Cu 0.09725(5) 0.22727(5) -0.02644(4) 0.0346(2) Uani 0.33 1 d P A 2
Ga16 Ga 0.59732(5) 0.63384(5) 0.32236(5) 0.0420(2) Uani 1 1 d . . .
Ga17 Ga 0.43705(5) 0.49812(5) 0.15652(5) 0.0358(2) Uani 0.67 1 d P A 1
Cu17 Cu 0.43705(5) 0.49812(5) 0.15652(5) 0.0358(2) Uani 0.33 1 d P A 2
Ga18 Ga 0.27710(5) 0.36213(5) -0.00793(4) 0.0349(2) Uani 0.67 1 d P A 1
Cu18 Cu 0.27710(5) 0.36213(5) -0.00793(4) 0.0349(2) Uani 0.33 1 d P A 2
Ga19 Ga 0.11636(6) 0.22324(5) -0.17374(5) 0.0418(2) Uani 1 1 d . . .
Ga20 Ga -0.06656(6) 0.27998(6) 0.26980(6) 0.0501(3) Uani 1 1 d . . .
Ga21 Ga 0.10268(6) 0.41186(5) 0.29533(5) 0.0448(2) Uani 1 1 d . . .
Ga22 Ga -0.06040(5) 0.27339(5) 0.12587(5) 0.0441(2) Uani 1 1 d . . .
Ga23 Ga 0.27955(6) 0.54375(5) 0.31160(5) 0.0394(2) Uani 1 1 d . . .
Ga24 Ga 0.11843(5) 0.40734(5) 0.14582(5) 0.0377(2) Uani 0.67 1 d P A 1
Cu24 Cu 0.11843(5) 0.40734(5) 0.14582(5) 0.0377(2) Uani 0.33 1 d P A 2
Ga25 Ga -0.04104(5) 0.27047(5) -0.01922(5) 0.0388(2) Uani 1 1 d . . .
Ga26 Ga 0.45516(6) 0.67770(5) 0.33019(5) 0.0452(2) Uani 1 1 d . . .
Ga27 Ga 0.29731(5) 0.54074(5) 0.16472(5) 0.0358(2) Uani 0.67 1 d P A 1
Cu27 Cu 0.29731(5) 0.54074(5) 0.16472(5) 0.0358(2) Uani 0.33 1 d P A 2
Ga28 Ga 0.13672(5) 0.40446(5) -0.00053(5) 0.0373(2) Uani 0.67 1 d P A 1
Cu28 Cu 0.13672(5) 0.40446(5) -0.00053(5) 0.0373(2) Uani 0.33 1 d P A 2
Ga29 Ga -0.02421(5) 0.26761(5) -0.16507(5) 0.0429(2) Uani 1 1 d . . .
Ga30 Ga 0.62482(7) 0.79890(5) 0.34311(6) 0.0562(3) Uani 1 1 d . . .
Ga31 Ga 0.47554(6) 0.67446(5) 0.18089(5) 0.0435(2) Uani 1 1 d . . .
Ga32 Ga 0.31757(5) 0.53827(5) 0.01880(5) 0.0379(2) Uani 1 1 d . . .
Ga33 Ga 0.15820(6) 0.40379(5) -0.14589(5) 0.0428(2) Uani 1 1 d . . .
Ga34 Ga 0.00475(6) 0.26826(6) -0.30150(5) 0.0506(3) Uani 1 1 d . . .
Cu1 Cu 0.25770(5) 0.36441(5) 0.13851(5) 0.0310(2) Uani 1 1 d . A .
S2 S 0.39033(13) 0.08334(12) 0.28005(13) 0.0480(6) Uani 1 1 d . C .
S3 S 0.57408(12) 0.22062(12) 0.29647(12) 0.0456(5) Uani 1 1 d . C .
S4 S 0.40566(14) 0.07840(12) 0.12644(13) 0.0507(6) Uani 1 1 d . C .
S5 S 0.25421(12) 0.12706(11) 0.28821(11) 0.0384(5) Uani 1 1 d . C .
S6 S 0.43607(11) 0.26168(10) 0.30867(11) 0.0366(5) Uani 1 1 d . A .
S7 S 0.26756(12) 0.11826(10) 0.13724(11) 0.0370(5) Uani 1 1 d . A .
S8 S 0.61458(12) 0.39613(11) 0.32448(12) 0.0441(5) Uani 1 1 d . C .
S9 S 0.45467(12) 0.25806(11) 0.15560(11) 0.0387(5) Uani 1 1 d . A .
S10 S 0.28958(13) 0.12020(11) -0.00953(11) 0.0421(5) Uani 1 1 d . C .
S11 S 0.11562(13) 0.16735(12) 0.29460(12) 0.0445(5) Uani 1 1 d . C .
S12 S 0.29724(11) 0.30447(10) 0.31683(10) 0.0346(4) Uani 1 1 d . A .
S13 S 0.12893(11) 0.16074(10) 0.14425(10) 0.0341(4) Uani 1 1 d . A .
S14 S 0.47533(11) 0.43760(10) 0.33499(10) 0.0346(4) Uani 1 1 d . A .
S15 S 0.31242(11) 0.29904(10) 0.16498(10) 0.0309(4) Uani 1 1 d . . .
S16 S 0.14691(11) 0.15776(10) -0.00210(10) 0.0351(4) Uani 1 1 d . A .
S17 S 0.65255(12) 0.57007(11) 0.34848(11) 0.0419(5) Uani 1 1 d . C .
S18 S 0.49397(11) 0.43383(10) 0.18149(10) 0.0351(4) Uani 1 1 d . A .
S19 S 0.33487(12) 0.29828(10) 0.01691(10) 0.0364(4) Uani 1 1 d . A .
S20 S 0.16934(13) 0.15792(12) -0.14723(11) 0.0442(5) Uani 1 1 d . C .
S21 S -0.02318(13) 0.20902(13) 0.30107(13) 0.0481(6) Uani 1 1 d . C .
S22 S 0.15819(12) 0.34573(11) 0.32446(11) 0.0404(5) Uani 1 1 d . A .
S23 S -0.00853(12) 0.20446(11) 0.15225(11) 0.0395(5) Uani 1 1 d . A .
S24 S 0.33676(12) 0.47954(10) 0.34229(10) 0.0366(4) Uani 1 1 d . A .
S25 S 0.17322(11) 0.34240(10) 0.17268(10) 0.0319(4) Uani 1 1 d . . .
S26 S 0.00932(11) 0.20019(10) 0.00502(11) 0.0369(5) Uani 1 1 d . A .
S27 S 0.51451(13) 0.61417(11) 0.36067(11) 0.0415(5) Uani 1 1 d . A .
S28 S 0.35308(11) 0.47674(10) 0.19145(10) 0.0320(4) Uani 1 1 d . . .
S29 S 0.19186(11) 0.33946(10) 0.02514(10) 0.0321(4) Uani 1 1 d . . .
S30 S 0.02826(12) 0.19872(11) -0.14115(10) 0.0397(5) Uani 1 1 d . A .
S31 S 0.69210(14) 0.74477(12) 0.37610(12) 0.0540(6) Uani 1 1 d . B .
S32 S 0.53495(12) 0.61115(10) 0.20789(11) 0.0391(5) Uani 1 1 d . A .
S33 S 0.37564(12) 0.47399(10) 0.04276(10) 0.0361(4) Uani 1 1 d . A .
S34 S 0.21479(12) 0.33767(11) -0.12201(10) 0.0395(5) Uani 1 1 d . A .
S35 S 0.05412(15) 0.19898(13) -0.28532(11) 0.0511(6) Uani 1 1 d . B .
S36 S 0.02048(15) 0.39216(13) 0.32987(14) 0.0536(6) Uani 1 1 d . C .
S37 S -0.14515(14) 0.25168(14) 0.15782(13) 0.0542(6) Uani 1 1 d . C .
S38 S 0.19832(14) 0.52278(12) 0.34846(12) 0.0463(5) Uani 1 1 d . C .
S39 S 0.03350(13) 0.38869(12) 0.17999(12) 0.0430(5) Uani 1 1 d . A .
S40 S -0.12637(12) 0.24722(12) 0.01345(12) 0.0449(5) Uani 1 1 d . C .
S41 S 0.37129(15) 0.65571(11) 0.36365(12) 0.0495(6) Uani 1 1 d . C .
S42 S 0.21092(12) 0.52155(11) 0.19711(11) 0.0387(5) Uani 1 1 d . A .
S43 S 0.05125(12) 0.38526(11) 0.03267(11) 0.0380(5) Uani 1 1 d . A .
S44 S -0.10805(12) 0.24610(12) -0.13176(11) 0.0447(5) Uani 1 1 d . C .
S45 S 0.54723(16) 0.78886(12) 0.38219(14) 0.0596(7) Uani 1 1 d . B .
S46 S 0.38927(13) 0.65497(10) 0.21536(11) 0.0418(5) Uani 1 1 d . A .
S47 S 0.23079(12) 0.51817(10) 0.05169(10) 0.0370(5) Uani 1 1 d . A .
S48 S 0.06970(13) 0.38276(11) -0.11431(11) 0.0413(5) Uani 1 1 d . A .
S49 S -0.08879(14) 0.24183(13) -0.27721(11) 0.0520(6) Uani 1 1 d . B .
S51 S 0.56926(15) 0.78546(11) 0.23253(13) 0.0533(6) Uani 1 1 d . B .
S52 S 0.41128(13) 0.65043(11) 0.06889(11) 0.0452(5) Uani 1 1 d . B .
S53 S 0.25238(13) 0.51504(11) -0.09351(11) 0.0439(5) Uani 1 1 d . B .
S54 S 0.09607(15) 0.38126(13) -0.25728(11) 0.0526(6) Uani 1 1 d . B .
S55 S -0.05971(18) 0.24854(17) -0.41478(13) 0.0717(8) Uani 1 1 d . B .
N1 N -0.1445(5) 0.2608(4) 0.2969(4) 0.064(2) Uiso 1 1 d DU C .
N2 N -0.1987(6) 0.2526(5) 0.3545(5) 0.084(2) Uiso 1 1 d DU C .
C1 C -0.2233(7) 0.2376(6) 0.2514(6) 0.087(3) Uiso 1 1 d DU . .
C2 C -0.2564(7) 0.2332(6) 0.2888(6) 0.087(3) Uiso 1 1 d DU C .
C3 C -0.1308(6) 0.2701(6) 0.3582(5) 0.079(3) Uiso 1 1 d DU . .
C4 C -0.0546(7) 0.2947(6) 0.4219(6) 0.083(3) Uiso 1 1 d DU C .
C5 C -0.2086(8) 0.2550(7) 0.4124(6) 0.096(3) Uiso 1 1 d DU . .
C6 C -0.2111(10) 0.3167(8) 0.4320(9) 0.129(4) Uiso 1 1 d DU C .
C7 C -0.1373(11) 0.3807(9) 0.4827(10) 0.146(4) Uiso 1 1 d DU . .
C8 C -0.1725(15) 0.4300(11) 0.4957(13) 0.194(8) Uiso 1 1 d DU C .
S50 S 0.7229(3) 0.9112(2) 0.3989(3) 0.0927(19) Uani 0.67 1 d P B 1
N3 N 0.5187(12) 0.0556(11) 0.2608(11) 0.104(5) Uiso 0.67 1 d PDU C 1
N4 N 0.5808(8) 0.0033(7) 0.2700(8) 0.106(4) Uiso 0.67 1 d PDU C 1
C11 C 0.5203(11) 0.0274(11) 0.3084(10) 0.108(4) Uiso 0.67 1 d PDU C 1
C12 C 0.5613(12) -0.0051(10) 0.3146(10) 0.111(4) Uiso 0.67 1 d PDU C 1
C13 C 0.5566(12) 0.0406(10) 0.2361(9) 0.104(4) Uiso 0.67 1 d PDU C 1
C14 C 0.5682(13) 0.0615(12) 0.1862(10) 0.110(6) Uiso 0.67 1 d PDU C 1
C15 C 0.6258(11) -0.0254(10) 0.2603(11) 0.115(4) Uiso 0.67 1 d PDU C 1
C16 C 0.7090(11) 0.0271(12) 0.2872(12) 0.124(4) Uiso 0.67 1 d PDU C 1
C17 C 0.7531(13) 0.0736(12) 0.3563(12) 0.126(5) Uiso 0.67 1 d PDU C 1
C18 C 0.8408(15) 0.1127(16) 0.3820(16) 0.178(10) Uiso 0.67 1 d PDU C 1
S1 S 0.5229(7) 0.0470(6) 0.2708(6) 0.065(3) Uani 0.33 1 d P C 2
N5 N 0.701(2) 0.8954(16) 0.383(2) 0.145(8) Uiso 0.33 1 d PDU B 2
N6 N 0.7608(19) 1.0064(15) 0.4272(15) 0.148(8) Uiso 0.33 1 d PDU B 2
C21 C 0.779(3) 0.920(2) 0.425(2) 0.145(8) Uiso 0.33 1 d PDU B 2
C22 C 0.816(2) 0.989(2) 0.451(2) 0.147(8) Uiso 0.33 1 d PDU B 2
C23 C 0.6904(19) 0.9476(17) 0.3851(18) 0.148(8) Uiso 0.33 1 d PDU B 2
C24 C 0.618(2) 0.947(3) 0.347(2) 0.146(9) Uiso 0.33 1 d PDU B 2
C25 C 0.769(3) 1.0733(18) 0.440(2) 0.151(8) Uiso 0.33 1 d PDU B 2
C26 C 0.717(3) 1.078(2) 0.465(3) 0.156(8) Uiso 0.33 1 d PDU B 2
C27 C 0.738(3) 1.150(2) 0.490(3) 0.162(10) Uiso 0.33 1 d PDU B 2
C28 C 0.686(4) 1.162(3) 0.505(3) 0.169(14) Uiso 0.33 1 d PDU B 2
N7 N 0.3794(11) 0.8680(9) 0.1370(9) 0.124(5) Uiso 0.50 1 d PDU D 1
N8 N 0.3702(12) 0.8409(10) 0.2186(10) 0.138(4) Uiso 0.50 1 d PDU D 1
C31 C 0.4259(13) 0.8408(12) 0.1631(13) 0.128(5) Uiso 0.50 1 d PDU D 1
C32 C 0.4222(16) 0.8267(15) 0.2153(14) 0.138(5) Uiso 0.50 1 d PDU D 1
C33 C 0.3474(14) 0.8685(13) 0.1723(12) 0.131(5) Uiso 0.50 1 d PDU D 1
C34 C 0.3669(16) 0.8915(14) 0.0811(12) 0.111(7) Uiso 0.50 1 d PDU D 1
C35 C 0.2939(14) 0.8939(13) 0.1597(13) 0.091(6) Uiso 0.50 1 d PDU D 1
C36 C 0.3449(18) 0.8297(14) 0.2643(14) 0.147(4) Uiso 0.50 1 d PDU D 1
C37 C 0.322(2) 0.7647(17) 0.2741(17) 0.157(5) Uiso 0.50 1 d PDU D 1
C38 C 0.252(2) 0.7020(16) 0.2123(18) 0.161(5) Uiso 0.50 1 d PDU D 1
C39 C 0.197(2) 0.661(2) 0.235(2) 0.180(7) Uiso 0.50 1 d PDU D 1
N9 N -0.2366(15) 0.3976(11) 0.2394(11) 0.155(5) Uiso 0.50 1 d PDU E 1
N10 N -0.2914(14) 0.3270(11) 0.1379(11) 0.148(4) Uiso 0.50 1 d PDU E 1
C41 C -0.3146(16) 0.3555(15) 0.2140(15) 0.154(5) Uiso 0.50 1 d PDU E 1
C42 C -0.3474(14) 0.3109(15) 0.1516(15) 0.155(5) Uiso 0.50 1 d PDU E 1
C43 C -0.2223(14) 0.3807(13) 0.1946(12) 0.146(4) Uiso 0.50 1 d PDU E 1
C44 C -0.178(2) 0.4512(16) 0.3070(14) 0.162(8) Uiso 0.50 1 d PDU E 1
C45 C -0.1494(16) 0.4105(17) 0.1963(18) 0.146(6) Uiso 0.50 1 d PDU E 1
C46 C -0.2888(18) 0.3012(16) 0.0825(14) 0.154(4) Uiso 0.50 1 d PDU E 1
C47 C -0.214(2) 0.3221(18) 0.085(2) 0.156(4) Uiso 0.50 1 d PDU E 1
C48 C -0.166(2) 0.3928(17) 0.092(2) 0.153(4) Uiso 0.50 1 d PDU E 1
C49 C -0.127(2) 0.404(2) 0.052(2) 0.149(6) Uiso 0.50 1 d PDU E 1
N7B N 0.0128(14) 0.5485(12) 0.2549(13) 0.165(5) Uiso 0.50 1 d PDU F 2
N8B N 0.1222(13) 0.6364(11) 0.2916(13) 0.169(5) Uiso 0.50 1 d PDU F 2
C34B C -0.0633(17) 0.4857(15) 0.2185(18) 0.170(6) Uiso 0.50 1 d PDU F 2
C36B C 0.1823(16) 0.6810(15) 0.2852(18) 0.169(5) Uiso 0.50 1 d PDU F 2
C33B C 0.0584(15) 0.5813(13) 0.2385(13) 0.165(5) Uiso 0.50 1 d PDU F 2
C31B C 0.0494(18) 0.5816(16) 0.3255(14) 0.165(6) Uiso 0.50 1 d PDU F 2
C32B C 0.1142(18) 0.6326(16) 0.3451(13) 0.163(5) Uiso 0.50 1 d PDU F 2
C35B C 0.057(2) 0.576(2) 0.1757(15) 0.185(7) Uiso 0.50 1 d PDU F 2
C37B C 0.2639(17) 0.7232(17) 0.320(2) 0.167(5) Uiso 0.50 1 d PDU F 2
C38B C 0.297(2) 0.7996(16) 0.332(2) 0.166(5) Uiso 0.50 1 d PDU F 2
C39B C 0.369(2) 0.8329(19) 0.328(2) 0.167(7) Uiso 0.50 1 d PDU F 2
N9B N -0.1393(13) 0.3882(11) -0.0738(11) 0.131(5) Uiso 0.50 1 d PDU G 2
N10B N -0.2033(13) 0.3488(11) -0.0261(12) 0.147(4) Uiso 0.50 1 d PDU G 2
C41B C -0.2114(15) 0.3352(13) -0.1220(12) 0.141(5) Uiso 0.50 1 d PDU G 2
C42B C -0.2526(14) 0.3110(13) -0.0931(13) 0.143(5) Uiso 0.50 1 d PDU G 2
C43B C -0.1351(14) 0.3928(13) -0.0144(11) 0.143(4) Uiso 0.50 1 d PDU G 2
C44B C -0.0779(17) 0.4303(16) -0.0807(17) 0.143(8) Uiso 0.50 1 d PDU G 2
C45B C -0.0686(17) 0.4486(15) 0.0489(13) 0.146(6) Uiso 0.50 1 d PDU G 2
C46B C -0.2225(18) 0.3425(16) 0.0249(15) 0.149(4) Uiso 0.50 1 d PDU G 2
C47B C -0.290(2) 0.2783(17) 0.0093(18) 0.153(4) Uiso 0.50 1 d PDU G 2
C48B C -0.316(2) 0.2828(19) 0.060(2) 0.156(4) Uiso 0.50 1 d PDU G 2
C49B C -0.354(3) 0.214(2) 0.062(2) 0.166(7) Uiso 0.50 1 d PDU G 2
N11B N 0.5622(16) 0.4187(15) 0.0768(15) 0.211(7) Uiso 0.50 1 d PDU H 2
N12B N 0.6581(16) 0.4976(15) 0.1774(14) 0.217(7) Uiso 0.50 1 d PDU H 2
C51B C 0.593(2) 0.3868(16) 0.117(2) 0.214(8) Uiso 0.50 1 d PDU H 2
C52B C 0.652(2) 0.4362(18) 0.1791(18) 0.215(8) Uiso 0.50 1 d PDU H 2
C53B C 0.6035(18) 0.4855(15) 0.1128(15) 0.214(7) Uiso 0.50 1 d PDU H 2
C54B C 0.499(2) 0.385(2) 0.0080(17) 0.224(10) Uiso 0.50 1 d PDU H 2
C55B C 0.591(3) 0.5402(19) 0.096(2) 0.209(9) Uiso 0.50 1 d PDU H 2
C56B C 0.709(2) 0.5648(17) 0.2271(17) 0.212(7) Uiso 0.50 1 d PDU H 2
C57B C 0.684(3) 0.6158(18) 0.212(2) 0.219(8) Uiso 0.50 1 d PDU H 2
C58B C 0.741(3) 0.6901(19) 0.258(2) 0.213(8) Uiso 0.50 1 d PDU H 2
C59B C 0.716(3) 0.7402(18) 0.233(2) 0.170(12) Uiso 0.50 1 d PDU H 2
N13 N -0.0992(13) 0.0270(10) 0.0542(12) 0.158(6) Uiso 0.50 1 d PDU . .
N14 N -0.1569(13) 0.0513(11) 0.0982(12) 0.166(6) Uiso 0.50 1 d PDU . .
C61 C -0.0741(16) 0.0185(14) 0.1168(14) 0.163(6) Uiso 0.50 1 d PDU . .
C62 C -0.1094(18) 0.0332(16) 0.1441(13) 0.163(6) Uiso 0.50 1 d PDU . .
C63 C -0.1500(16) 0.0459(15) 0.0451(13) 0.161(6) Uiso 0.50 1 d PDU . .
C64 C -0.076(2) 0.0161(17) 0.0095(17) 0.158(8) Uiso 0.50 1 d PDU . .
C65 C -0.1908(19) 0.0631(18) -0.0119(15) 0.146(8) Uiso 0.50 1 d PDU . .
C66 C -0.2060(18) 0.0721(17) 0.1013(18) 0.164(6) Uiso 0.50 1 d PDU . .
C67 C -0.235(2) 0.060(2) 0.1431(17) 0.171(7) Uiso 0.50 1 d PDU . .
C68 C -0.321(2) 0.044(2) 0.105(2) 0.178(7) Uiso 0.50 1 d PDU . .
C69 C -0.367(2) -0.014(2) 0.040(2) 0.196(10) Uiso 0.50 1 d PDU . .
N15 N 0.8659(13) 0.6950(16) 0.4343(13) 0.190(7) Uiso 0.50 1 d PDU . .
N16 N 0.8396(13) 0.6219(13) 0.4810(14) 0.193(7) Uiso 0.50 1 d PDU . .
C71 C 0.8581(18) 0.6415(17) 0.4009(16) 0.195(6) Uiso 0.50 1 d PDU . .
C72 C 0.842(2) 0.5962(16) 0.4277(17) 0.191(7) Uiso 0.50 1 d PDU . .
C73 C 0.8565(19) 0.6863(14) 0.4855(15) 0.191(7) Uiso 0.50 1 d PDU . .
C74 C 0.884(2) 0.7546(18) 0.417(2) 0.197(9) Uiso 0.50 1 d PDU . .
C75 C 0.861(3) 0.7387(19) 0.5283(19) 0.194(9) Uiso 0.50 1 d PDU . .
C76 C 0.8192(19) 0.5839(18) 0.5193(17) 0.194(7) Uiso 0.50 1 d PDU . .
C77 C 0.754(2) 0.5116(17) 0.487(2) 0.198(7) Uiso 0.50 1 d PDU . .
C78 C 0.687(2) 0.500(2) 0.498(3) 0.195(8) Uiso 0.50 1 d PDU . .
C79 C 0.634(2) 0.424(2) 0.479(3) 0.188(12) Uiso 0.50 1 d PDU . .
N17 N 0.1200(14) -0.0353(11) 0.1847(12) 0.172(6) Uiso 0.50 1 d PDU . .
N18 N 0.1531(14) -0.0557(11) 0.2781(11) 0.171(6) Uiso 0.50 1 d PDU . .
C81 C 0.1716(17) -0.0560(15) 0.1937(15) 0.167(7) Uiso 0.50 1 d PDU . .
C82 C 0.1918(17) -0.0684(17) 0.2528(16) 0.171(6) Uiso 0.50 1 d PDU . .
C83 C 0.1093(17) -0.0345(15) 0.2344(14) 0.170(6) Uiso 0.50 1 d PDU . .
C85 C 0.060(2) -0.017(2) 0.248(2) 0.176(7) Uiso 0.50 1 d PDU . .
C84 C 0.082(2) -0.0171(18) 0.1270(15) 0.163(9) Uiso 0.50 1 d PDU . .
C86 C 0.153(2) -0.0583(15) 0.3384(14) 0.172(6) Uiso 0.50 1 d PDU . .
C87 C 0.224(2) 0.0131(17) 0.3984(16) 0.176(7) Uiso 0.50 1 d PDU . .
C88 C 0.192(2) 0.0575(17) 0.402(2) 0.179(7) Uiso 0.50 1 d PDU . .
C89 C 0.251(2) 0.1332(16) 0.444(2) 0.153(11) Uiso 0.50 1 d PDU . .

loop_
_atom_site_aniso_label
_atom_site_aniso_U_11
_atom_site_aniso_U_22
_atom_site_aniso_U_33
_atom_site_aniso_U_23
_atom_site_aniso_U_13
_atom_site_aniso_U_12
Ga1 0.0402(5) 0.0452(6) 0.0639(7) 0.0192(5) 0.0260(5) 0.0278(5)
Ga2 0.0331(5) 0.0385(5) 0.0491(5) 0.0204(4) 0.0213(4) 0.0218(4)
Ga3 0.0270(5) 0.0398(5) 0.0491(6) 0.0161(4) 0.0153(4) 0.0187(4)
Ga4 0.0388(5) 0.0412(5) 0.0451(5) 0.0128(4) 0.0196(4) 0.0257(4)
Ga5 0.0296(4) 0.0352(5) 0.0422(5) 0.0183(4) 0.0199(4) 0.0175(4)
Ga6 0.0273(4) 0.0331(5) 0.0385(5) 0.0137(4) 0.0160(4) 0.0161(4)
Cu6 0.0273(4) 0.0331(5) 0.0385(5) 0.0137(4) 0.0160(4) 0.0161(4)
Ga7 0.0285(5) 0.0341(5) 0.0372(5) 0.0127(4) 0.0161(4) 0.0180(4)
Cu7 0.0285(5) 0.0341(5) 0.0372(5) 0.0127(4) 0.0161(4) 0.0180(4)
Ga8 0.0266(4) 0.0360(5) 0.0376(5) 0.0132(4) 0.0136(4) 0.0129(4)
Ga9 0.0286(5) 0.0349(5) 0.0375(5) 0.0135(4) 0.0161(4) 0.0168(4)
Cu9 0.0286(5) 0.0349(5) 0.0375(5) 0.0135(4) 0.0161(4) 0.0168(4)
Ga10 0.0347(5) 0.0374(5) 0.0360(5) 0.0096(4) 0.0169(4) 0.0203(4)
Ga11 0.0402(5) 0.0500(6) 0.0583(6) 0.0292(5) 0.0344(5) 0.0278(5)
Ga12 0.0327(5) 0.0368(5) 0.0422(5) 0.0162(4) 0.0229(4) 0.0194(4)
Cu12 0.0327(5) 0.0368(5) 0.0422(5) 0.0162(4) 0.0229(4) 0.0194(4)
Ga13 0.0310(5) 0.0388(5) 0.0436(5) 0.0181(4) 0.0215(4) 0.0202(4)
Cu13 0.0310(5) 0.0388(5) 0.0436(5) 0.0181(4) 0.0215(4) 0.0202(4)
Ga14 0.0311(5) 0.0311(5) 0.0368(5) 0.0120(4) 0.0179(4) 0.0139(4)
Cu14 0.0311(5) 0.0311(5) 0.0368(5) 0.0120(4) 0.0179(4) 0.0139(4)
Ga15 0.0312(5) 0.0376(5) 0.0342(5) 0.0128(4) 0.0159(4) 0.0191(4)
Cu15 0.0312(5) 0.0376(5) 0.0342(5) 0.0128(4) 0.0159(4) 0.0191(4)
Ga16 0.0336(5) 0.0334(5) 0.0422(5) 0.0115(4) 0.0162(4) 0.0096(4)
Ga17 0.0322(5) 0.0334(5) 0.0355(5) 0.0129(4) 0.0161(4) 0.0146(4)
Cu17 0.0322(5) 0.0334(5) 0.0355(5) 0.0129(4) 0.0161(4) 0.0146(4)
Ga18 0.0333(5) 0.0370(5) 0.0323(5) 0.0135(4) 0.0161(4) 0.0180(4)
Cu18 0.0333(5) 0.0370(5) 0.0323(5) 0.0135(4) 0.0161(4) 0.0180(4)
Ga19 0.0412(5) 0.0472(6) 0.0326(5) 0.0111(4) 0.0159(4) 0.0247(5)
Ga20 0.0422(6) 0.0632(7) 0.0620(7) 0.0272(5) 0.0360(5) 0.0310(5)
Ga21 0.0455(6) 0.0464(6) 0.0560(6) 0.0182(5) 0.0351(5) 0.0260(5)
Ga22 0.0333(5) 0.0584(6) 0.0495(6) 0.0243(5) 0.0243(5) 0.0277(5)
Ga23 0.0438(5) 0.0360(5) 0.0431(5) 0.0128(4) 0.0266(5) 0.0212(4)
Ga24 0.0354(5) 0.0406(5) 0.0424(5) 0.0169(4) 0.0225(4) 0.0220(4)
Cu24 0.0354(5) 0.0406(5) 0.0424(5) 0.0169(4) 0.0225(4) 0.0220(4)
Ga25 0.0284(5) 0.0449(5) 0.0411(5) 0.0171(4) 0.0155(4) 0.0208(4)
Ga26 0.0511(6) 0.0316(5) 0.0448(5) 0.0092(4) 0.0268(5) 0.0154(4)
Ga27 0.0365(5) 0.0322(5) 0.0379(5) 0.0143(4) 0.0193(4) 0.0176(4)
Cu27 0.0365(5) 0.0322(5) 0.0379(5) 0.0143(4) 0.0193(4) 0.0176(4)
Ga28 0.0358(5) 0.0393(5) 0.0360(5) 0.0146(4) 0.0184(4) 0.0197(4)
Cu28 0.0358(5) 0.0393(5) 0.0360(5) 0.0146(4) 0.0184(4) 0.0197(4)
Ga29 0.0336(5) 0.0534(6) 0.0358(5) 0.0160(4) 0.0139(4) 0.0232(4)
Ga30 0.0580(7) 0.0356(5) 0.0557(6) 0.0148(5) 0.0273(6) 0.0137(5)
Ga31 0.0452(5) 0.0324(5) 0.0436(5) 0.0164(4) 0.0225(5) 0.0140(4)
Ga32 0.0384(5) 0.0367(5) 0.0376(5) 0.0184(4) 0.0200(4) 0.0182(4)
Ga33 0.0433(5) 0.0450(5) 0.0343(5) 0.0179(4) 0.0179(4) 0.0209(4)
Ga34 0.0489(6) 0.0596(7) 0.0335(5) 0.0159(5) 0.0151(5) 0.0286(5)
Cu1 0.0278(5) 0.0310(5) 0.0334(5) 0.0124(4) 0.0158(4) 0.0154(4)
S2 0.0415(12) 0.0448(13) 0.0652(15) 0.0279(11) 0.0270(12) 0.0285(11)
S3 0.0316(11) 0.0489(13) 0.0597(14) 0.0230(11) 0.0218(11) 0.0259(10)
S4 0.0483(13) 0.0487(13) 0.0598(15) 0.0160(11) 0.0250(12) 0.0344(11)
S5 0.0361(11) 0.0384(11) 0.0496(12) 0.0248(10) 0.0242(10) 0.0232(9)
S6 0.0268(10) 0.0375(11) 0.0442(11) 0.0168(9) 0.0163(9) 0.0183(9)
S7 0.0323(10) 0.0356(11) 0.0438(11) 0.0142(9) 0.0181(9) 0.0209(9)
S8 0.0255(10) 0.0413(12) 0.0524(13) 0.0158(10) 0.0134(10) 0.0157(9)
S9 0.0318(11) 0.0398(11) 0.0443(12) 0.0146(9) 0.0183(9) 0.0213(9)
S10 0.0438(12) 0.0413(12) 0.0441(12) 0.0110(10) 0.0223(10) 0.0269(10)
S11 0.0445(12) 0.0488(13) 0.0624(14) 0.0342(11) 0.0372(12) 0.0292(11)
S12 0.0325(10) 0.0332(10) 0.0376(11) 0.0143(9) 0.0192(9) 0.0161(9)
S13 0.0278(10) 0.0329(10) 0.0403(11) 0.0145(9) 0.0170(9) 0.0160(8)
S14 0.0275(10) 0.0350(10) 0.0342(10) 0.0119(8) 0.0150(9) 0.0128(8)
S15 0.0260(9) 0.0307(10) 0.0337(10) 0.0115(8) 0.0140(8) 0.0152(8)
S16 0.0299(10) 0.0349(10) 0.0360(10) 0.0102(9) 0.0148(9) 0.0173(9)
S17 0.0286(10) 0.0381(11) 0.0417(12) 0.0125(9) 0.0137(9) 0.0102(9)
S18 0.0286(10) 0.0349(10) 0.0362(10) 0.0126(9) 0.0162(9) 0.0136(8)
S19 0.0338(11) 0.0358(11) 0.0381(11) 0.0130(9) 0.0188(9) 0.0178(9)
S20 0.0474(13) 0.0481(13) 0.0360(11) 0.0101(10) 0.0196(10) 0.0283(11)
S21 0.0419(12) 0.0575(14) 0.0608(14) 0.0286(12) 0.0368(12) 0.0269(11)
S22 0.0397(12) 0.0437(12) 0.0499(12) 0.0207(10) 0.0302(10) 0.0236(10)
S23 0.0329(11) 0.0446(12) 0.0500(12) 0.0213(10) 0.0257(10) 0.0226(9)
S24 0.0380(11) 0.0355(11) 0.0385(11) 0.0139(9) 0.0221(9) 0.0191(9)
S25 0.0286(10) 0.0336(10) 0.0368(10) 0.0145(8) 0.0187(9) 0.0173(8)
S26 0.0296(10) 0.0374(11) 0.0424(11) 0.0156(9) 0.0171(9) 0.0188(9)
S27 0.0407(12) 0.0327(11) 0.0399(11) 0.0099(9) 0.0208(10) 0.0123(9)
S28 0.0305(10) 0.0296(10) 0.0328(10) 0.0109(8) 0.0167(8) 0.0139(8)
S29 0.0280(10) 0.0323(10) 0.0326(10) 0.0115(8) 0.0146(8) 0.0153(8)
S30 0.0341(11) 0.0446(12) 0.0331(10) 0.0123(9) 0.0129(9) 0.0210(9)
S31 0.0422(13) 0.0362(12) 0.0517(14) 0.0109(10) 0.0176(11) 0.0053(10)
S32 0.0351(11) 0.0321(10) 0.0397(11) 0.0128(9) 0.0179(9) 0.0119(9)
S33 0.0357(11) 0.0369(11) 0.0364(11) 0.0164(9) 0.0202(9) 0.0179(9)
S34 0.0384(11) 0.0442(12) 0.0327(10) 0.0147(9) 0.0171(9) 0.0212(10)
S35 0.0526(14) 0.0598(15) 0.0325(11) 0.0102(10) 0.0168(11) 0.0310(12)
S36 0.0535(14) 0.0609(15) 0.0680(16) 0.0241(13) 0.0448(13) 0.0332(12)
S37 0.0398(13) 0.0752(17) 0.0629(15) 0.0301(13) 0.0337(12) 0.0342(12)
S38 0.0521(13) 0.0439(12) 0.0547(13) 0.0148(11) 0.0361(12) 0.0268(11)
S39 0.0414(12) 0.0482(13) 0.0519(13) 0.0220(11) 0.0292(11) 0.0279(10)
S40 0.0297(11) 0.0556(14) 0.0511(13) 0.0226(11) 0.0201(10) 0.0246(10)
S41 0.0595(15) 0.0349(11) 0.0518(13) 0.0078(10) 0.0342(12) 0.0199(11)
S42 0.0416(12) 0.0370(11) 0.0429(11) 0.0159(9) 0.0242(10) 0.0229(9)
S43 0.0333(11) 0.0403(11) 0.0418(11) 0.0170(9) 0.0189(9) 0.0212(9)
S44 0.0292(11) 0.0553(14) 0.0418(12) 0.0164(10) 0.0133(10) 0.0226(10)
S45 0.0658(16) 0.0316(12) 0.0603(15) 0.0062(11) 0.0334(14) 0.0120(11)
S46 0.0476(12) 0.0312(11) 0.0449(12) 0.0148(9) 0.0253(11) 0.0186(10)
S47 0.0376(11) 0.0376(11) 0.0379(11) 0.0166(9) 0.0202(9) 0.0208(9)
S48 0.0385(11) 0.0460(12) 0.0360(11) 0.0170(9) 0.0171(10) 0.0221(10)
S49 0.0420(13) 0.0655(16) 0.0350(12) 0.0160(11) 0.0119(10) 0.0277(12)
S51 0.0553(14) 0.0331(12) 0.0555(14) 0.0173(10) 0.0278(12) 0.0125(10)
S52 0.0486(13) 0.0369(11) 0.0432(12) 0.0220(10) 0.0234(11) 0.0168(10)
S53 0.0472(13) 0.0425(12) 0.0401(11) 0.0219(10) 0.0232(10) 0.0205(10)
S54 0.0552(14) 0.0581(15) 0.0364(12) 0.0222(11) 0.0191(11) 0.0283(12)
S55 0.0704(18) 0.092(2) 0.0341(13) 0.0209(14) 0.0167(13) 0.0406(17)
S50 0.087(4) 0.042(2) 0.079(3) 0.016(2) 0.024(3) 0.003(2)
S1 0.068(6) 0.066(6) 0.079(6) 0.023(5) 0.042(5) 0.046(5)

loop_
_atom_type_symbol
_atom_type_description
_atom_type_scat_dispersion_real
_atom_type_scat_dispersion_imag
_atom_type_scat_source
C C 0.0033 0.0016 'International Tables Vol C Tables 4.2.6.8 and 6.1.1.4'
H H 0.0000 0.0000 'International Tables Vol C Tables 4.2.6.8 and 6.1.1.4'
Cu Cu 0.3201 1.2651 'International Tables Vol C Tables 4.2.6.8 and 6.1.1.4'
Ga Ga 0.2307 1.6083 'International Tables Vol C Tables 4.2.6.8 and 6.1.1.4'
N N 0.0061 0.0033 'International Tables Vol C Tables 4.2.6.8 and 6.1.1.4'
S S 0.1246 0.1234 'International Tables Vol C Tables 4.2.6.8 and 6.1.1.4'

loop_
_geom_angle_atom_site_label_1
_geom_angle_atom_site_label_2
_geom_angle_atom_site_label_3
_geom_angle
N3 Ga1 S4 101.5(6)
N3 Ga1 S3 102.1(6)
S4 Ga1 S3 115.72(10)
N3 Ga1 S2 104.4(7)
S4 Ga1 S2 115.07(10)
S3 Ga1 S2 115.21(10)
N3 Ga1 S1 5.0(8)
S4 Ga1 S1 105.4(3)
S3 Ga1 S1 102.8(3)
S2 Ga1 S1 99.7(3)
S2 Ga2 S5 108.71(9)
S2 Ga2 S7 108.55(9)
S5 Ga2 S7 109.35(9)
S2 Ga2 S6 108.19(9)
S5 Ga2 S6 109.23(9)
S7 Ga2 S6 112.73(8)
S3 Ga3 S8 109.17(9)
S3 Ga3 S6 108.58(9)
S8 Ga3 S6 109.19(9)
S3 Ga3 S9 107.46(9)
S8 Ga3 S9 110.31(9)
S6 Ga3 S9 112.07(8)
S4 Ga4 S10 108.16(9)
S4 Ga4 S7 107.34(9)
S10 Ga4 S7 110.02(9)
S4 Ga4 S9 108.62(10)
S10 Ga4 S9 109.00(9)
S7 Ga4 S9 113.55(9)
S11 Ga5 S5 107.49(8)
S11 Ga5 S13 108.75(9)
S5 Ga5 S13 109.33(9)
S11 Ga5 S12 109.21(9)
S5 Ga5 S12 107.81(9)
S13 Ga5 S12 114.06(8)
S15 Ga6 S14 112.01(8)
S15 Ga6 S12 111.54(8)
S14 Ga6 S12 107.06(8)
S15 Ga6 S6 110.88(8)
S14 Ga6 S6 107.20(9)
S12 Ga6 S6 107.94(8)
S15 Ga7 S13 112.17(8)
S15 Ga7 S16 111.60(8)
S13 Ga7 S16 107.08(8)
S15 Ga7 S7 110.79(8)
S13 Ga7 S7 107.27(8)
S16 Ga7 S7 107.69(8)
S17 Ga8 S8 107.67(9)
S17 Ga8 S18 108.76(8)
S8 Ga8 S18 109.51(9)
S17 Ga8 S14 108.54(9)
S8 Ga8 S14 108.85(9)
S18 Ga8 S14 113.35(8)
S15 Ga9 S18 111.75(8)
S15 Ga9 S19 111.78(8)
S18 Ga9 S19 106.97(8)
S15 Ga9 S9 111.40(8)
S18 Ga9 S9 107.27(9)
S19 Ga9 S9 107.40(8)
S10 Ga10 S20 107.83(9)
S10 Ga10 S16 108.85(9)
S20 Ga10 S16 108.52(9)
S10 Ga10 S19 107.92(9)
S20 Ga10 S19 109.17(9)
S16 Ga10 S19 114.37(8)
S21 Ga11 S11 109.49(9)
S21 Ga11 S22 108.56(10)
S11 Ga11 S22 108.87(10)
S21 Ga11 S23 108.02(9)
S11 Ga11 S23 109.94(9)
S22 Ga11 S23 111.92(8)
S25 Ga12 S12 112.26(8)
S25 Ga12 S24 111.57(8)
S12 Ga12 S24 106.64(9)
S25 Ga12 S22 111.45(9)
S12 Ga12 S22 107.12(8)
S24 Ga12 S22 107.52(9)
S25 Ga13 S23 110.74(9)
S25 Ga13 S13 112.06(8)
S23 Ga13 S13 107.34(8)
S25 Ga13 S26 111.82(8)
S23 Ga13 S26 107.42(9)
S13 Ga13 S26 107.22(8)
S28 Ga14 S24 111.56(8)
S28 Ga14 S14 111.90(8)
S24 Ga14 S14 107.13(8)
S28 Ga14 S27 111.03(8)
S24 Ga14 S27 107.12(9)
S14 Ga14 S27 107.87(9)
S29 Ga15 S16 112.30(8)
S29 Ga15 S26 112.12(8)
S16 Ga15 S26 106.55(8)
S29 Ga15 S30 110.65(8)
S16 Ga15 S30 107.86(8)
S26 Ga15 S30 107.09(9)
S31 Ga16 S17 108.63(10)
S31 Ga16 S32 108.70(9)
S17 Ga16 S32 109.15(9)
S31 Ga16 S27 107.24(10)
S17 Ga16 S27 110.02(9)
S32 Ga16 S27 112.99(9)
S28 Ga17 S33 112.12(8)
S28 Ga17 S18 111.31(8)
S33 Ga17 S18 107.17(8)
S28 Ga17 S32 110.76(9)
S33 Ga17 S32 107.36(8)
S18 Ga17 S32 107.91(9)
S29 Ga18 S33 112.47(8)
S29 Ga18 S19 111.79(8)
S33 Ga18 S19 106.80(9)
S29 Ga18 S34 110.91(8)
S33 Ga18 S34 107.39(8)
S19 Ga18 S34 107.19(8)
S35 Ga19 S20 108.98(9)
S35 Ga19 S30 109.72(9)
S20 Ga19 S30 108.59(9)
S35 Ga19 S34 107.81(9)
S20 Ga19 S34 109.56(9)
S30 Ga19 S34 112.13(9)
N1 Ga20 S36 101.9(2)
N1 Ga20 S21 103.5(2)
S36 Ga20 S21 115.85(11)
N1 Ga20 S37 100.1(3)
S36 Ga20 S37 116.21(11)
S21 Ga20 S37 115.61(11)
S36 Ga21 S38 108.62(10)
S36 Ga21 S22 109.03(10)
S38 Ga21 S22 108.66(10)
S36 Ga21 S39 108.32(10)
S38 Ga21 S39 109.27(9)
S22 Ga21 S39 112.87(9)
S37 Ga22 S40 108.14(10)
S37 Ga22 S23 108.65(10)
S40 Ga22 S23 109.07(9)
S37 Ga22 S39 107.65(10)
S40 Ga22 S39 110.31(9)
S23 Ga22 S39 112.88(9)
S41 Ga23 S38 107.23(9)
S41 Ga23 S24 110.00(10)
S38 Ga23 S24 107.68(9)
S41 Ga23 S42 108.13(9)
S38 Ga23 S42 109.52(10)
S24 Ga23 S42 114.07(8)
S25 Ga24 S43 111.96(8)
S25 Ga24 S42 111.58(9)
S43 Ga24 S42 107.17(8)
S25 Ga24 S39 111.29(8)
S43 Ga24 S39 107.83(9)
S42 Ga24 S39 106.74(9)
S44 Ga25 S40 107.81(9)
S44 Ga25 S43 108.51(9)
S40 Ga25 S43 108.55(9)
S44 Ga25 S26 109.38(9)
S40 Ga25 S26 108.03(9)
S43 Ga25 S26 114.37(9)
S45 Ga26 S41 108.45(10)
S45 Ga26 S46 108.18(10)
S41 Ga26 S46 109.41(10)
S45 Ga26 S27 108.83(11)
S41 Ga26 S27 109.61(9)
S46 Ga26 S27 112.28(9)
S28 Ga27 S47 111.35(8)
S28 Ga27 S46 111.38(9)
S47 Ga27 S46 107.01(8)
S28 Ga27 S42 112.32(8)
S47 Ga27 S42 107.29(9)
S46 Ga27 S42 107.20(9)
S29 Ga28 S43 112.07(8)
S29 Ga28 S47 110.55(9)
S43 Ga28 S47 107.56(9)
S29 Ga28 S48 111.33(9)
S43 Ga28 S48 107.65(9)
S47 Ga28 S48 107.48(8)
S44 Ga29 S49 109.47(10)
S44 Ga29 S48 108.99(10)
S49 Ga29 S48 108.24(9)
S44 Ga29 S30 109.70(9)
S49 Ga29 S30 107.41(10)
S48 Ga29 S30 112.96(9)
N5 Ga30 S45 103.6(12)
N5 Ga30 S51 99.8(12)
S45 Ga30 S51 114.45(12)
N5 Ga30 S31 106.6(13)
S45 Ga30 S31 115.96(11)
S51 Ga30 S31 114.04(11)
N5 Ga30 S50 5.7(13)
S45 Ga30 S50 103.4(2)
S51 Ga30 S50 104.90(17)
S31 Ga30 S50 101.80(18)
S51 Ga31 S52 108.82(9)
S51 Ga31 S32 108.05(10)
S52 Ga31 S32 109.48(9)
S51 Ga31 S46 108.12(10)
S52 Ga31 S46 109.26(10)
S32 Ga31 S46 113.02(8)
S53 Ga32 S52 107.40(8)
S53 Ga32 S47 108.11(9)
S52 Ga32 S47 109.09(9)
S53 Ga32 S33 108.74(9)
S52 Ga32 S33 109.25(9)
S47 Ga32 S33 114.04(8)
S54 Ga33 S53 108.29(9)
S54 Ga33 S48 108.75(10)
S53 Ga33 S48 108.97(9)
S54 Ga33 S34 107.92(10)
S53 Ga33 S34 109.39(9)
S48 Ga33 S34 113.40(9)
S35 Ga34 S54 114.47(11)
S35 Ga34 S49 113.33(11)
S54 Ga34 S49 114.09(11)
S35 Ga34 S55 106.64(11)
S54 Ga34 S55 102.23(11)
S49 Ga34 S55 104.58(11)
S28 Cu1 S25 109.30(8)
S28 Cu1 S29 109.55(8)
S25 Cu1 S29 109.36(8)
S28 Cu1 S15 109.51(8)
S25 Cu1 S15 109.49(8)
S29 Cu1 S15 109.63(8)
Ga2 S2 Ga1 101.70(10)
Ga3 S3 Ga1 102.44(10)
Ga4 S4 Ga1 101.94(10)
Ga2 S5 Ga5 108.69(9)
Ga6 S6 Ga3 107.42(9)
Ga6 S6 Ga2 106.69(9)
Ga3 S6 Ga2 109.75(10)
Ga7 S7 Ga4 106.37(9)
Ga7 S7 Ga2 107.23(9)
Ga4 S7 Ga2 108.85(9)
Ga3 S8 Ga8 107.74(9)
Ga9 S9 Ga4 106.15(9)
Ga9 S9 Ga3 106.85(9)
Ga4 S9 Ga3 109.41(9)
Ga4 S10 Ga10 108.57(9)
Ga11 S11 Ga5 108.21(9)
Ga12 S12 Ga6 107.63(9)
Ga12 S12 Ga5 106.66(9)
Ga6 S12 Ga5 107.31(9)
Ga7 S13 Ga13 107.03(9)
Ga7 S13 Ga5 107.04(9)
Ga13 S13 Ga5 107.15(9)
Ga6 S14 Ga14 107.31(9)
Ga6 S14 Ga8 107.05(9)
Ga14 S14 Ga8 107.36(9)
Ga9 S15 Ga7 110.30(9)
Ga9 S15 Ga6 109.54(9)
Ga7 S15 Ga6 109.91(8)
Ga9 S15 Cu1 109.01(9)
Ga7 S15 Cu1 109.01(9)
Ga6 S15 Cu1 109.06(9)
Ga15 S16 Ga7 107.57(9)
Ga15 S16 Ga10 106.43(9)
Ga7 S16 Ga10 107.22(9)
Ga16 S17 Ga8 108.68(10)
Ga9 S18 Ga17 107.75(9)
Ga9 S18 Ga8 107.59(8)
Ga17 S18 Ga8 107.53(9)
Ga9 S19 Ga18 107.45(9)
Ga9 S19 Ga10 106.88(9)
Ga18 S19 Ga10 106.85(9)
Ga19 S20 Ga10 108.83(10)
Ga11 S21 Ga20 101.59(10)
Ga12 S22 Ga21 106.84(9)
Ga12 S22 Ga11 107.25(10)
Ga21 S22 Ga11 109.04(10)
Ga13 S23 Ga22 107.02(9)
Ga13 S23 Ga11 107.44(9)
Ga22 S23 Ga11 109.62(10)
Ga14 S24 Ga12 107.68(9)
Ga14 S24 Ga23 107.14(9)
Ga12 S24 Ga23 107.21(9)
Ga12 S25 Ga13 109.50(8)
Ga12 S25 Ga24 110.12(9)
Ga13 S25 Ga24 109.76(9)
Ga12 S25 Cu1 109.06(9)
Ga13 S25 Cu1 109.00(9)
Ga24 S25 Cu1 109.38(9)
Ga15 S26 Ga13 107.06(9)
Ga15 S26 Ga25 106.78(9)
Ga13 S26 Ga25 107.07(9)
Ga14 S27 Ga16 106.25(10)
Ga14 S27 Ga26 107.36(10)
Ga16 S27 Ga26 109.44(9)
Ga14 S28 Ga27 109.87(9)
Ga14 S28 Cu1 109.30(8)
Ga27 S28 Cu1 108.89(9)
Ga14 S28 Ga17 109.83(9)
Ga27 S28 Ga17 110.01(9)
Cu1 S28 Ga17 108.91(9)
Ga15 S29 Ga18 110.03(9)
Ga15 S29 Cu1 108.85(8)
Ga18 S29 Cu1 108.85(9)
Ga15 S29 Ga28 109.72(9)
Ga18 S29 Ga28 110.18(9)
Cu1 S29 Ga28 109.19(9)
Ga15 S30 Ga29 107.41(9)
Ga15 S30 Ga19 107.31(9)
Ga29 S30 Ga19 109.17(9)
Ga16 S31 Ga30 102.85(11)
Ga17 S32 Ga16 106.76(9)
Ga17 S32 Ga31 106.99(10)
Ga16 S32 Ga31 109.05(10)
Ga18 S33 Ga17 107.17(8)
Ga18 S33 Ga32 106.83(9)
Ga17 S33 Ga32 106.46(9)
Ga18 S34 Ga33 106.65(9)
Ga18 S34 Ga19 107.47(9)
Ga33 S34 Ga19 108.76(10)
Ga19 S35 Ga34 103.53(10)
Ga21 S36 Ga20 100.66(11)
Ga22 S37 Ga20 101.28(10)
Ga21 S38 Ga23 108.82(10)
Ga24 S39 Ga22 105.92(10)
Ga24 S39 Ga21 107.52(10)
Ga22 S39 Ga21 108.78(9)
Ga22 S40 Ga25 108.47(9)
Ga26 S41 Ga23 108.11(10)
Ga27 S42 Ga24 107.17(9)
Ga27 S42 Ga23 106.55(9)
Ga24 S42 Ga23 107.17(9)
Ga24 S43 Ga28 107.42(9)
Ga24 S43 Ga25 107.36(9)
Ga28 S43 Ga25 106.61(10)
Ga29 S44 Ga25 108.15(9)
Ga26 S45 Ga30 102.45(11)
Ga27 S46 Ga26 106.74(9)
Ga27 S46 Ga31 107.06(10)
Ga26 S46 Ga31 109.07(10)
Ga27 S47 Ga28 107.94(9)
Ga27 S47 Ga32 107.54(9)
Ga28 S47 Ga32 107.95(9)
Ga28 S48 Ga29 106.37(9)
Ga28 S48 Ga33 106.69(9)
Ga29 S48 Ga33 108.77(10)
Ga29 S49 Ga34 104.64(10)
Ga31 S51 Ga30 103.11(10)
Ga31 S52 Ga32 107.70(9)
Ga33 S53 Ga32 108.85(9)
Ga33 S54 Ga34 103.51(10)
C3 N1 C1 108.9(9)
C3 N1 Ga20 127.6(7)
C1 N1 Ga20 123.5(7)
C3 N2 C2 108.7(9)
C3 N2 C5 125.8(10)
C2 N2 C5 125.5(10)
C2 C1 N1 106.5(10)
N2 C2 C1 107.2(10)
N1 C3 N2 108.8(9)
N1 C3 C4 126.9(10)
N2 C3 C4 124.4(10)
C6 C5 N2 109.9(11)
C7 C6 C5 119.0(15)
C6 C7 C8 100.4(14)
C11 N3 C13 109.1(15)
C11 N3 Ga1 120.4(15)
C13 N3 Ga1 130.4(15)
C12 N4 C13 112.4(13)
C12 N4 C15 122.4(15)
C13 N4 C15 125.2(15)
N3 C11 C12 107.8(14)
N4 C12 C11 105.6(14)
N4 C13 N3 105.2(13)
N4 C13 C14 128.7(17)
N3 C13 C14 126.1(17)
N4 C15 C16 114.1(15)
C17 C16 C15 115.2(18)
C16 C17 C18 108.8(19)
C23 N5 C21 108.3(17)
C23 N5 Ga30 129(2)
C21 N5 Ga30 122(2)
C22 N6 C23 107.0(15)
C22 N6 C25 130(2)
C23 N6 C25 123(2)
C22 C21 N5 107.1(17)
C21 C22 N6 108.5(17)
N5 C23 N6 109.0(16)
N5 C23 C24 129(2)
N6 C23 C24 122(2)
N6 C25 C26 113(2)
C27 C26 C25 111(3)
C28 C27 C26 118(3)
C33 N7 C31 108.1(14)
C33 N7 C34 125.6(18)
C31 N7 C34 126.3(18)
C33 N8 C32 108.2(14)
C33 N8 C36 125.2(19)
C32 N8 C36 126.7(19)
C32 C31 N7 107.1(15)
C31 C32 N8 107.7(16)
N7 C33 N8 108.8(15)
N7 C33 C35 124.3(17)
N8 C33 C35 126.9(17)
N8 C36 C37 119(2)
C36 C37 C38 116(2)
C37 C38 C39 106(2)
C43 N9 C41 108.5(15)
C43 N9 C44 125(2)
C41 N9 C44 126(2)
C42 N10 C43 106.5(14)
C42 N10 C46 135(2)
C43 N10 C46 118.4(17)
C42 C41 N9 107.3(16)
N10 C42 C41 108.3(16)
N9 C43 N10 109.3(15)
N9 C43 C45 130(2)
N10 C43 C45 120.4(18)
N10 C46 C47 123(2)
C48 C47 C46 120(3)
C47 C48 C49 119(3)
C33B N7B C31B 108.0(15)
C33B N7B C34B 133(2)
C31B N7B C34B 119(2)
C33B N8B C32B 106.4(15)
C33B N8B C36B 120(2)
C32B N8B C36B 133(2)
N8B C36B C37B 143(3)
N7B C33B N8B 109.7(16)
N7B C33B C35B 135(2)
N8B C33B C35B 114.7(19)
C32B C31B N7B 106.3(16)
C31B C32B N8B 109.4(17)
C36B C37B C38B 117(3)
C39B C38B C37B 113(2)
C41B N9B C43B 106.3(14)
C41B N9B C44B 129(2)
C43B N9B C44B 125.0(19)
C43B N10B C42B 108.9(15)
C43B N10B C46B 124.9(19)
C42B N10B C46B 126.2(18)
N9B C41B C42B 108.6(16)
N10B C42B C41B 106.5(15)
N10B C43B N9B 109.4(15)
N10B C43B C45B 126.6(19)
N9B C43B C45B 122.8(19)
C47B C46B N10B 118(2)
C46B C47B C48B 113(2)
C49B C48B C47B 108(2)
C53B N11B C51B 108.2(15)
C53B N11B C54B 127(2)
C51B N11B C54B 125(2)
C53B N12B C52B 106.3(15)
C53B N12B C56B 121.1(19)
C52B N12B C56B 133(2)
C52B C51B N11B 106.7(16)
N12B C52B C51B 109.1(17)
N11B C53B N12B 109.7(15)
N11B C53B C55B 130(2)
N12B C53B C55B 120(2)
N12B C56B C57B 117(2)
C56B C57B C58B 118(3)
C57B C58B C59B 115(3)
C63 N13 C61 105.5(15)
C63 N13 C64 127(2)
C61 N13 C64 127(2)
C63 N14 C62 108.6(15)
C63 N14 C66 122(2)
C62 N14 C66 130(2)
C62 C61 N13 109.9(16)
C61 C62 N14 105.3(16)
N13 C63 N14 110.6(15)
N13 C63 C65 126.5(19)
N14 C63 C65 122.8(19)
N14 C66 C67 125(3)
C66 C67 C68 110(2)
C69 C68 C67 108(2)
C71 N15 C73 112(2)
C71 N15 C74 122(2)
C73 N15 C74 127(2)
C73 N16 C72 106.4(17)
C73 N16 C76 129(2)
C72 N16 C76 124(2)
C72 C71 N15 108(2)
C71 C72 N16 109(2)
N15 C73 N16 104.8(16)
N15 C73 C75 121(2)
N16 C73 C75 134(2)
N16 C76 C77 121(3)
C76 C77 C78 113(3)
C79 C78 C77 109(2)
C83 N17 C81 110.5(15)
C83 N17 C84 125(2)
C81 N17 C84 124(2)
C82 N18 C83 106.4(15)
C82 N18 C86 134(2)
C83 N18 C86 120(2)
N17 C81 C82 105.0(16)
N18 C82 C81 109.3(16)
N17 C83 N18 108.8(15)
N17 C83 C85 132(2)
N18 C83 C85 119.7(19)
N18 C86 C87 108(2)
C88 C87 C86 107(2)
C87 C88 C89 117(3)

loop_
_geom_bond_atom_site_label_1
_geom_bond_atom_site_label_2
_geom_bond_distance
Ga1 N3 2.036(19)
Ga1 S4 2.258(3)
Ga1 S3 2.260(3)
Ga1 S2 2.263(3)
Ga1 S1 2.304(10)
Ga2 S2 2.251(2)
Ga2 S5 2.254(2)
Ga2 S7 2.314(2)
Ga2 S6 2.314(2)
Ga3 S3 2.249(2)
Ga3 S8 2.252(2)
Ga3 S6 2.314(2)
Ga3 S9 2.320(3)
Ga4 S4 2.250(2)
Ga4 S10 2.253(3)
Ga4 S7 2.313(2)
Ga4 S9 2.316(2)
Ga5 S11 2.261(2)
Ga5 S5 2.265(2)
Ga5 S13 2.306(2)
Ga5 S12 2.307(2)
Ga6 S15 2.273(2)
Ga6 S14 2.286(2)
Ga6 S12 2.288(2)
Ga6 S6 2.296(2)
Ga7 S15 2.271(2)
Ga7 S13 2.282(2)
Ga7 S16 2.290(2)
Ga7 S7 2.297(2)
Ga8 S17 2.262(2)
Ga8 S8 2.264(2)
Ga8 S18 2.301(2)
Ga8 S14 2.310(2)
Ga9 S15 2.267(2)
Ga9 S18 2.280(2)
Ga9 S19 2.292(2)
Ga9 S9 2.295(2)
Ga10 S10 2.258(2)
Ga10 S20 2.259(2)
Ga10 S16 2.306(2)
Ga10 S19 2.316(2)
Ga11 S21 2.246(2)
Ga11 S11 2.254(2)
Ga11 S22 2.316(3)
Ga11 S23 2.319(3)
Ga12 S25 2.267(2)
Ga12 S12 2.286(2)
Ga12 S24 2.287(2)
Ga12 S22 2.295(2)
Ga13 S25 2.271(2)
Ga13 S23 2.289(2)
Ga13 S13 2.290(2)
Ga13 S26 2.295(2)
Ga14 S28 2.264(2)
Ga14 S24 2.286(2)
Ga14 S14 2.289(2)
Ga14 S27 2.293(2)
Ga15 S29 2.267(2)
Ga15 S16 2.285(2)
Ga15 S26 2.288(2)
Ga15 S30 2.294(2)
Ga16 S31 2.249(3)
Ga16 S17 2.253(3)
Ga16 S32 2.307(2)
Ga16 S27 2.321(3)
Ga17 S28 2.279(2)
Ga17 S33 2.288(2)
Ga17 S18 2.288(2)
Ga17 S32 2.298(2)
Ga18 S29 2.269(2)
Ga18 S33 2.283(2)
Ga18 S19 2.292(2)
Ga18 S34 2.293(2)
Ga19 S35 2.241(3)
Ga19 S20 2.252(3)
Ga19 S30 2.315(3)
Ga19 S34 2.323(2)
Ga20 N1 2.023(8)
Ga20 S36 2.253(3)
Ga20 S21 2.254(3)
Ga20 S37 2.257(3)
Ga21 S36 2.240(3)
Ga21 S38 2.253(3)
Ga21 S22 2.315(2)
Ga21 S39 2.324(3)
Ga22 S37 2.241(3)
Ga22 S40 2.253(3)
Ga22 S23 2.311(2)
Ga22 S39 2.316(3)
Ga23 S41 2.250(3)
Ga23 S38 2.260(3)
Ga23 S24 2.305(2)
Ga23 S42 2.311(2)
Ga24 S25 2.273(2)
Ga24 S43 2.282(2)
Ga24 S42 2.290(2)
Ga24 S39 2.292(2)
Ga25 S44 2.262(3)
Ga25 S40 2.262(3)
Ga25 S43 2.299(2)
Ga25 S26 2.312(2)
Ga26 S45 2.239(3)
Ga26 S41 2.249(3)
Ga26 S46 2.314(3)
Ga26 S27 2.323(3)
Ga27 S28 2.268(2)
Ga27 S47 2.278(2)
Ga27 S46 2.288(2)
Ga27 S42 2.289(2)
Ga28 S29 2.276(2)
Ga28 S43 2.284(2)
Ga28 S47 2.289(2)
Ga28 S48 2.297(2)
Ga29 S44 2.247(3)
Ga29 S49 2.248(3)
Ga29 S48 2.312(3)
Ga29 S30 2.314(2)
Ga30 N5 1.93(3)
Ga30 S45 2.260(3)
Ga30 S51 2.265(3)
Ga30 S31 2.267(3)
Ga30 S50 2.288(5)
Ga31 S51 2.244(3)
Ga31 S52 2.250(3)
Ga31 S32 2.311(2)
Ga31 S46 2.322(3)
Ga32 S53 2.260(2)
Ga32 S52 2.262(2)
Ga32 S47 2.303(2)
Ga32 S33 2.305(2)
Ga33 S54 2.243(3)
Ga33 S53 2.250(3)
Ga33 S48 2.313(3)
Ga33 S34 2.319(2)
Ga34 S35 2.264(3)
Ga34 S54 2.269(3)
Ga34 S49 2.280(3)
Ga34 S55 2.293(3)
Cu1 S28 2.274(2)
Cu1 S25 2.274(2)
Cu1 S29 2.276(2)
Cu1 S15 2.280(2)
N1 C3 1.323(12)
N1 C1 1.398(13)
N2 C3 1.359(12)
N2 C2 1.370(13)
N2 C5 1.489(13)
C1 C2 1.380(15)
C3 C4 1.493(14)
C5 C6 1.480(16)
C6 C7 1.477(19)
C7 C8 1.70(2)
N3 C11 1.35(2)
N3 C13 1.35(2)
N4 C12 1.319(18)
N4 C13 1.349(17)
N4 C15 1.496(17)
C11 C12 1.38(2)
C13 C14 1.415(18)
C15 C16 1.50(2)
C16 C17 1.46(2)
C17 C18 1.54(2)
N5 C23 1.32(2)
N5 C21 1.37(3)
N6 C22 1.35(2)
N6 C23 1.36(2)
N6 C25 1.46(2)
C21 C22 1.35(2)
C23 C24 1.47(2)
C25 C26 1.55(3)
C26 C27 1.50(3)
C27 C28 1.48(3)
N7 C33 1.33(2)
N7 C31 1.38(2)
N7 C34 1.441(19)
N8 C33 1.335(19)
N8 C32 1.37(2)
N8 C36 1.44(2)
C31 C32 1.34(2)
C33 C35 1.47(2)
C36 C37 1.45(2)
C37 C38 1.53(3)
C38 C39 1.56(3)
N9 C43 1.31(2)
N9 C41 1.37(2)
N9 C44 1.48(2)
N10 C42 1.35(2)
N10 C43 1.39(2)
N10 C46 1.42(2)
C41 C42 1.37(2)
C43 C45 1.46(2)
C46 C47 1.50(2)
C47 C48 1.48(3)
C48 C49 1.51(3)
N7B C33B 1.24(2)
N7B C31B 1.43(2)
N7B C34B 1.46(2)
N8B C33B 1.34(2)
N8B C32B 1.37(2)
N8B C36B 1.40(2)
C36B C37B 1.40(2)
C33B C35B 1.47(2)
C31B C32B 1.25(2)
C37B C38B 1.53(3)
C38B C39B 1.53(3)
N9B C41B 1.35(2)
N9B C43B 1.36(2)
N9B C44B 1.41(2)
N10B C43B 1.31(2)
N10B C42B 1.36(2)
N10B C46B 1.461(19)
C41B C42B 1.36(2)
C43B C45B 1.46(2)
C46B C47B 1.46(2)
C47B C48B 1.56(3)
C48B C49B 1.48(3)
N11B C53B 1.34(2)
N11B C51B 1.38(2)
N11B C54B 1.42(2)
N12B C53B 1.37(2)
N12B C52B 1.37(2)
N12B C56B 1.43(2)
C51B C52B 1.37(2)
C53B C55B 1.45(2)
C56B C57B 1.50(3)
C57B C58B 1.52(3)
C58B C59B 1.54(3)
N13 C63 1.32(2)
N13 C61 1.40(2)
N13 C64 1.42(2)
N14 C63 1.34(2)
N14 C62 1.38(2)
N14 C66 1.40(2)
C61 C62 1.34(2)
C63 C65 1.46(2)
C66 C67 1.41(2)
C67 C68 1.55(3)
C68 C69 1.50(3)
N15 C71 1.30(2)
N15 C73 1.35(2)
N15 C74 1.41(2)
N16 C73 1.35(2)
N16 C72 1.38(2)
N16 C76 1.42(2)
C71 C72 1.28(3)
C73 C75 1.44(2)
C76 C77 1.49(3)
C77 C78 1.56(3)
C78 C79 1.52(3)
N17 C83 1.31(2)
N17 C81 1.37(2)
N17 C84 1.46(2)
N18 C82 1.36(2)
N18 C83 1.37(2)
N18 C86 1.45(2)
C81 C82 1.37(2)
C83 C85 1.47(2)
C86 C87 1.61(2)
C87 C88 1.48(3)
C88 C89 1.52(3)
